data_4077424
loop_
_publ_author_name
'Reddy, K. Rajender'
'Surekha, K.'
'Lee, Gene-Hsiang'
'Peng, Shie-Ming'
'Liu, Shiuh-Tzung'

_publ_section_title
;
 Single and Multiple Insertion of Alkynes into Pd&#x2212;Acyl and
 Pd&#x2212;Aryl Bonds in Cationic Palladium Complexes with
 Phosphine&#x2212;Imine (P\sim N) Ligands
;
_journal_issue 26
_journal_name_full Organometallics
_journal_page_first 5557
_journal_paper_doi 10.1021/om0106377
_journal_volume 20
_journal_year 2001
_chemical_formula_sum 'C31.5 H28 B Cl F4 N O3 P Pd'
_chemical_formula_weight 728.18
_chemical_name_systematic
; 
 ? 
;
_space_group_IT_number 2
_symmetry_cell_setting triclinic
_symmetry_space_group_name_Hall '-P 1'
_symmetry_space_group_name_H-M 'P -1'
_atom_sites_solution_hydrogens geom
_atom_sites_solution_primary direct
_atom_sites_solution_secondary difmap
_audit_creation_method SHELXL
_cell_angle_alpha 114.151(1)
_cell_angle_beta 116.522(1)
_cell_angle_gamma 94.510(1)
_cell_formula_units_Z 2
_cell_length_a 12.5765(1)
_cell_length_b 12.7653(2)
_cell_length_c 12.7816(1)
_cell_measurement_reflns_used 7475
_cell_measurement_temperature 295(2)
_cell_volume 1587.20(4)
_computing_cell_refinement 'Siemens SAINT'
_computing_data_collection 'Siemens SMART'
_computing_data_reduction 'Siemens SAINT'
_computing_molecular_graphics 'Siemens SHELXTL'
_computing_publication_material 'Siemens SHELXTL'
_computing_structure_refinement 'SHELXL-93 (Sheldrick, 1993)'
_computing_structure_solution 'SHELXS-86 (Sheldrick, 1990)'
_diffrn_ambient_temperature 295(2)
_diffrn_measurement_device 'Siemens SMART CCD'
_diffrn_measurement_method '\w scans'
_diffrn_radiation_monochromator graphite
_diffrn_radiation_source 'fine-focus sealed tube'
_diffrn_radiation_type MoK\a
_diffrn_radiation_wavelength 0.71073
_diffrn_reflns_av_R_equivalents 0.0270
_diffrn_reflns_av_sigmaI/netI 0.0279
_diffrn_reflns_limit_h_max 15
_diffrn_reflns_limit_h_min -15
_diffrn_reflns_limit_k_max 15
_diffrn_reflns_limit_k_min -15
_diffrn_reflns_limit_l_max 15
_diffrn_reflns_limit_l_min -15
_diffrn_reflns_number 19497
_diffrn_reflns_theta_max 26.37
_diffrn_reflns_theta_min 1.85
_diffrn_standards_decay_% 0
_exptl_absorpt_coefficient_mu 0.776
_exptl_absorpt_correction_T_max 0.8017
_exptl_absorpt_correction_T_min 0.6869
_exptl_absorpt_correction_type sadabs
_exptl_crystal_colour orange
_exptl_crystal_density_diffrn 1.524
_exptl_crystal_density_meas ?
_exptl_crystal_description plate
_exptl_crystal_F_000 734
_exptl_crystal_size_max 0.40
_exptl_crystal_size_mid 0.35
_exptl_crystal_size_min 0.15
_refine_diff_density_max 0.878
_refine_diff_density_min -0.900
_refine_diff_density_rms 0.080
_refine_ls_extinction_coef 0.0001(6)
_refine_ls_extinction_expression Fc^*^=kFc[1+0.001xFc^2^\l^3^/sin(2\q)]^-1/4^
_refine_ls_extinction_method SHELXL
_refine_ls_goodness_of_fit_all 1.026
_refine_ls_goodness_of_fit_obs 1.047
_refine_ls_matrix_type full
_refine_ls_number_parameters 388
_refine_ls_number_reflns 6486
_refine_ls_number_restraints 0
_refine_ls_restrained_S_all 1.026
_refine_ls_restrained_S_obs 1.047
_refine_ls_R_factor_all 0.0462
_refine_ls_R_factor_obs 0.0389
_refine_ls_shift/esd_max -0.003
_refine_ls_shift/esd_mean 0.000
_refine_ls_structure_factor_coef Fsqd
_refine_ls_weighting_details 'w=1/[\s^2^(Fo^2^)+(0.0625P)^2^+1.5601P] where P=(Fo^2^+2Fc^2^)/3'
_refine_ls_weighting_scheme calc
_refine_ls_wR_factor_all 0.1132
_refine_ls_wR_factor_obs 0.1081
_reflns_number_observed 5713
_reflns_number_total 6486
_reflns_observed_criterion >2sigma(I)
_cod_data_source_file om0106377.cif
_cod_data_source_block ic5967
_cod_depositor_comments
;
The following automatic conversions were performed:

'_symmetry_cell_setting' value 'Triclinic' changed to 'triclinic'
according to /home/saulius/struct/CIF-dictionaries/cif_core.dic
dictionary named 'cif_core.dic' version 2.4.2 from 2011-04-26.

Automatic conversion script
Id: cif_fix_values 1715 2011-07-08 13:25:40Z adriana 

The following automatic conversions were performed:

'_exptl_crystal_density_meas' value 'not_measured' was changed to '?'
- the value is perceived as not measured.

Automatic conversion script
Id: cif_fix_values 3008 2015-01-20 13:52:24Z robertas 

The following automatic conversions were performed:

'_refine_ls_weighting_scheme' value 'calc
w=1/[\s^2^(Fo^2^)+(0.0625P)^2^+1.5601P] where P=(Fo^2^+2Fc^2^)/3' was
changed to 'calc'. New tag '_refine_ls_weighting_details' was
created. The value of the new tag was set to
'w=1/[\s^2^(Fo^2^)+(0.0625P)^2^+1.5601P] where P=(Fo^2^+2Fc^2^)/3'.

Automatic conversion script
Id: cif_fix_values 3143 2015-03-26 13:38:13Z robertas 
;
_cod_original_cell_volume 1587.20(3)
_cod_original_sg_symbol_H-M P-1
_cod_original_formula_sum 'C31.50 H28 B Cl F4 N O3 P Pd'
_cod_database_code 4077424

loop_
_symmetry_equiv_pos_as_xyz
'x, y, z'
'-x, -y, -z'

loop_
_atom_site_aniso_label
_atom_site_aniso_U_11
_atom_site_aniso_U_22
_atom_site_aniso_U_33
_atom_site_aniso_U_23
_atom_site_aniso_U_13
_atom_site_aniso_U_12
Pd 0.03979(15) 0.03542(14) 0.0480(2) 0.02058(11) 0.02410(11) 0.01286(10)
P1 0.0456(4) 0.0359(4) 0.0415(4) 0.0187(3) 0.0221(4) 0.0135(3)
O1 0.0596(15) 0.0425(12) 0.072(2) 0.0294(12) 0.0423(13) 0.0188(11)
O2 0.087(2) 0.057(2) 0.067(2) 0.0179(15) 0.031(2) -0.005(2)
O3 0.088(2) 0.062(2) 0.094(2) 0.033(2) 0.067(2) 0.0116(15)
N1 0.0409(14) 0.0404(14) 0.0445(14) 0.0174(12) 0.0206(12) 0.0118(11)
C1 0.094(3) 0.061(3) 0.123(4) 0.056(3) 0.071(3) 0.043(2)
C2 0.060(2) 0.050(2) 0.065(2) 0.030(2) 0.040(2) 0.025(2)
C3 0.054(2) 0.054(2) 0.076(2) 0.035(2) 0.041(2) 0.024(2)
C4 0.046(2) 0.044(2) 0.051(2) 0.0216(15) 0.0271(15) 0.0132(14)
C5 0.042(2) 0.048(2) 0.063(2) 0.027(2) 0.027(2) 0.0136(15)
C6 0.094(4) 0.093(4) 0.146(5) 0.072(4) 0.084(4) 0.025(3)
C7 0.040(2) 0.054(2) 0.049(2) 0.022(2) 0.0244(15) 0.0117(14)
C8 0.048(2) 0.057(2) 0.052(2) 0.029(2) 0.032(2) 0.0151(15)
C9 0.051(2) 0.058(2) 0.054(2) 0.029(2) 0.027(2) 0.011(2)
C10 0.056(2) 0.088(3) 0.070(3) 0.048(2) 0.028(2) 0.021(2)
C11 0.086(3) 0.095(4) 0.104(4) 0.075(3) 0.045(3) 0.033(3)
C12 0.087(3) 0.081(3) 0.112(4) 0.066(3) 0.048(3) 0.012(3)
C13 0.053(2) 0.074(3) 0.075(3) 0.045(2) 0.030(2) 0.005(2)
C14 0.043(2) 0.047(2) 0.039(2) 0.0168(14) 0.0202(14) 0.0188(14)
C15 0.044(2) 0.062(2) 0.054(2) 0.023(2) 0.020(2) 0.017(2)
C16 0.047(2) 0.079(3) 0.053(2) 0.022(2) 0.015(2) 0.028(2)
C17 0.068(3) 0.075(3) 0.051(2) 0.029(2) 0.021(2) 0.042(2)
C18 0.067(2) 0.054(2) 0.051(2) 0.028(2) 0.024(2) 0.027(2)
C19 0.049(2) 0.044(2) 0.039(2) 0.0183(14) 0.0202(14) 0.0194(14)
C20 0.063(2) 0.040(2) 0.050(2) 0.0234(14) 0.033(2) 0.0188(15)
C21 0.107(4) 0.048(2) 0.055(2) 0.014(2) 0.048(2) 0.003(2)
C22 0.138(5) 0.075(3) 0.058(2) 0.023(2) 0.061(3) 0.008(3)
C23 0.109(4) 0.072(3) 0.078(3) 0.046(2) 0.061(3) 0.024(3)
C24 0.079(3) 0.048(2) 0.072(2) 0.030(2) 0.045(2) 0.015(2)
C25 0.063(2) 0.049(2) 0.050(2) 0.025(2) 0.031(2) 0.016(2)
C26 0.048(2) 0.039(2) 0.043(2) 0.0192(13) 0.0243(14) 0.0087(13)
C27 0.062(2) 0.046(2) 0.052(2) 0.025(2) 0.032(2) 0.017(2)
C28 0.077(3) 0.039(2) 0.066(2) 0.019(2) 0.047(2) 0.013(2)
C29 0.075(3) 0.052(2) 0.052(2) 0.009(2) 0.038(2) 0.000(2)
C30 0.062(2) 0.077(3) 0.044(2) 0.024(2) 0.021(2) 0.006(2)
C31 0.053(2) 0.055(2) 0.047(2) 0.026(2) 0.021(2) 0.016(2)
B1 0.040(2) 0.096(4) 0.061(3) 0.045(3) 0.020(2) 0.022(2)
F1 0.105(2) 0.108(2) 0.072(2) 0.041(2) 0.035(2) 0.026(2)
F2 0.152(4) 0.217(5) 0.180(4) 0.156(4) 0.082(3) 0.104(4)
F3 0.087(2) 0.190(5) 0.086(2) 0.024(3) 0.013(2) -0.033(3)
F4 0.118(3) 0.237(5) 0.183(4) 0.133(4) 0.115(3) 0.114(3)

loop_
_atom_site_label
_atom_site_type_symbol
_atom_site_fract_x
_atom_site_fract_y
_atom_site_fract_z
_atom_site_U_iso_or_equiv
_atom_site_thermal_displace_type
_atom_site_occupancy
_atom_site_calc_flag
_atom_site_refinement_flags
_atom_site_disorder_group
Pd Pd 0.82001(2) 0.94867(2) 0.70936(2) 0.04066(10) Uani 1 d . .
P1 P 0.83895(8) 0.77116(7) 0.68809(8) 0.0416(2) Uani 1 d . .
O1 O 0.8107(2) 1.1266(2) 0.7494(3) 0.0543(6) Uani 1 d . .
O2 O 0.5187(3) 0.7288(3) 0.5626(3) 0.0822(9) Uani 1 d . .
O3 O 0.5502(3) 0.8495(3) 0.7656(3) 0.0763(9) Uani 1 d . .
N1 N 0.9988(2) 0.9750(2) 0.7308(3) 0.0444(6) Uani 1 d . .
C1 C 0.6722(5) 1.2416(4) 0.7298(6) 0.0806(13) Uani 1 d . .
H1A H 0.7421(5) 1.2987(4) 0.7493(6) 0.121 Uiso 1 calc R .
H1B H 0.6522(5) 1.2777(4) 0.7980(6) 0.121 Uiso 1 calc R .
H1C H 0.6010(5) 1.2193(4) 0.6435(6) 0.121 Uiso 1 calc R .
C2 C 0.7051(4) 1.1322(3) 0.7277(4) 0.0538(8) Uani 1 d . .
C3 C 0.6177(4) 1.0301(3) 0.7009(4) 0.0568(9) Uani 1 d . .
H3A H 0.5398(4) 1.0322(3) 0.6898(4) 0.068 Uiso 1 calc R .
C4 C 0.6538(3) 0.9322(3) 0.6925(3) 0.0471(7) Uani 1 d . .
C5 C 0.5662(3) 0.8254(3) 0.6642(4) 0.0522(8) Uani 1 d . .
C6 C 0.4667(5) 0.7534(5) 0.7525(7) 0.097(2) Uani 1 d . .
H6A H 0.4632(5) 0.7824(5) 0.8327(7) 0.146 Uiso 1 calc R .
H6B H 0.4975(5) 0.6855(5) 0.7401(7) 0.146 Uiso 1 calc R .
H6C H 0.3842(5) 0.7288(5) 0.6761(7) 0.146 Uiso 1 calc R .
C7 C 1.0451(3) 1.0399(3) 0.6972(3) 0.0490(8) Uani 1 d . .
H7A H 1.1288(3) 1.0513(3) 0.7228(3) 0.059 Uiso 1 calc R .
C8 C 0.9769(3) 1.0972(3) 0.6220(3) 0.0490(7) Uani 1 d . .
C9 C 0.8493(3) 1.0462(3) 0.5244(4) 0.0544(8) Uani 1 d . .
H9A H 0.8038(3) 0.9729(3) 0.5050(4) 0.065 Uiso 1 calc R .
C10 C 0.7908(4) 1.1047(4) 0.4566(5) 0.0705(11) Uani 1 d . .
H10A H 0.7054(4) 1.0711(4) 0.3918(5) 0.085 Uiso 1 calc R .
C11 C 0.8584(5) 1.2129(5) 0.4843(6) 0.0863(15) Uani 1 d . .
H11A H 0.8182(5) 1.2533(5) 0.4401(6) 0.104 Uiso 1 calc R .
C12 C 0.9852(5) 1.2611(5) 0.5775(6) 0.089(2) Uani 1 d . .
H12A H 1.0309(5) 1.3331(5) 0.5943(6) 0.107 Uiso 1 calc R .
C13 C 1.0448(4) 1.2041(4) 0.6456(5) 0.0674(11) Uani 1 d . .
H13A H 1.1307(4) 1.2368(4) 0.7078(5) 0.081 Uiso 1 calc R .
C14 C 1.0746(3) 0.9171(3) 0.7978(3) 0.0455(7) Uani 1 d . .
C15 C 1.2056(3) 0.9583(4) 0.8726(4) 0.0586(9) Uani 1 d . .
H15A H 1.2498(3) 1.0262(4) 0.8811(4) 0.070 Uiso 1 calc R .
C16 C 1.2682(4) 0.8968(4) 0.9334(4) 0.0689(11) Uani 1 d . .
H16A H 1.3555(4) 0.9232(4) 0.9820(4) 0.083 Uiso 1 calc R .
C17 C 1.2048(4) 0.7970(4) 0.9240(4) 0.0689(11) Uani 1 d . .
H17A H 1.2493(4) 0.7571(4) 0.9664(4) 0.083 Uiso 1 calc R .
C18 C 1.0757(4) 0.7565(4) 0.8518(4) 0.0597(9) Uani 1 d . .
H18A H 1.0329(4) 0.6893(4) 0.8456(4) 0.072 Uiso 1 calc R .
C19 C 1.0089(3) 0.8162(3) 0.7880(3) 0.0463(7) Uani 1 d . .
C20 C 0.7816(3) 0.6985(3) 0.7569(3) 0.0489(7) Uani 1 d . .
C21 C 0.8233(5) 0.7604(4) 0.8930(4) 0.0742(13) Uani 1 d . .
H21A H 0.8813(5) 0.8379(4) 0.9485(4) 0.089 Uiso 1 calc R .
C22 C 0.7788(6) 0.7069(5) 0.9459(5) 0.092(2) Uani 1 d . .
H22A H 0.8079(6) 0.7486(5) 1.0375(5) 0.110 Uiso 1 calc R .
C23 C 0.6926(5) 0.5939(4) 0.8663(5) 0.0779(13) Uani 1 d . .
H23A H 0.6626(5) 0.5593(4) 0.9034(5) 0.093 Uiso 1 calc R .
C24 C 0.6503(4) 0.5317(4) 0.7318(5) 0.0642(10) Uani 1 d . .
H24A H 0.5924(4) 0.4542(4) 0.6774(5) 0.077 Uiso 1 calc R .
C25 C 0.6937(4) 0.5839(3) 0.6760(4) 0.0537(8) Uani 1 d . .
H25A H 0.6637(4) 0.5418(3) 0.5842(4) 0.064 Uiso 1 calc R .
C26 C 0.7902(3) 0.6544(3) 0.5194(3) 0.0435(7) Uani 1 d . .
C27 C 0.8414(4) 0.5596(3) 0.5005(4) 0.0520(8) Uani 1 d . .
H27A H 0.9006(4) 0.5559(3) 0.5745(4) 0.062 Uiso 1 calc R .
C28 C 0.8036(4) 0.4718(3) 0.3714(4) 0.0596(9) Uani 1 d . .
H28A H 0.8378(4) 0.4089(3) 0.3588(4) 0.071 Uiso 1 calc R .
C29 C 0.7171(4) 0.4763(4) 0.2629(4) 0.0657(11) Uani 1 d . .
H29A H 0.6919(4) 0.4161(4) 0.1765(4) 0.079 Uiso 1 calc R .
C30 C 0.6663(4) 0.5695(4) 0.2796(4) 0.0679(11) Uani 1 d . .
H30A H 0.6074(4) 0.5723(4) 0.2047(4) 0.081 Uiso 1 calc R .
C31 C 0.7032(3) 0.6593(3) 0.4086(3) 0.0540(8) Uani 1 d . .
H31A H 0.6694(3) 0.7225(3) 0.4202(3) 0.065 Uiso 1 calc R .
B1 B 0.5659(4) 0.7870(5) 0.1427(5) 0.0663(12) Uani 1 d . .
F1 F 0.5981(3) 0.8295(3) 0.2759(3) 0.1018(9) Uani 1 d . .
F2 F 0.5451(5) 0.8798(5) 0.1154(5) 0.159(2) Uani 1 d . .
F3 F 0.4594(4) 0.6979(5) 0.0673(4) 0.159(2) Uani 1 d . .
F4 F 0.6620(4) 0.7618(5) 0.1355(5) 0.148(2) Uani 1 d . .
C32 C 1.0053(6) 0.4924(6) 0.9259(6) 0.220(2) Uiso 0.50 d P 1
H32A H 0.9460 0.4265 0.8525 0.264 Uiso 0.50 d P 1
H32B H 0.9849 0.5645 0.9229 0.264 Uiso 0.50 d P 1
Cl2 Cl 1.0053(6) 0.4924(6) 0.9259(6) 0.220(2) Uiso 0.50 d P 1
Cl1 Cl 1.1078(7) 0.5041(7) 0.9130(7) 0.202(2) Uiso 0.50 d P .

loop_
_atom_type_symbol
_atom_type_description
_atom_type_scat_dispersion_real
_atom_type_scat_dispersion_imag
_atom_type_scat_source
C C 0.0033 0.0016 'International Tables Vol C Tables 4.2.6.8 and 6.1.1.4'
H H 0.0000 0.0000 'International Tables Vol C Tables 4.2.6.8 and 6.1.1.4'
B B 0.0013 0.0007 'International Tables Vol C Tables 4.2.6.8 and 6.1.1.4'
N N 0.0061 0.0033 'International Tables Vol C Tables 4.2.6.8 and 6.1.1.4'
O O 0.0106 0.0060 'International Tables Vol C Tables 4.2.6.8 and 6.1.1.4'
F F 0.0171 0.0103 'International Tables Vol C Tables 4.2.6.8 and 6.1.1.4'
P P 0.1023 0.0942 'International Tables Vol C Tables 4.2.6.8 and 6.1.1.4'
Cl Cl 0.1484 0.1585 'International Tables Vol C Tables 4.2.6.8 and 6.1.1.4'
Pd Pd -0.9988 1.0072 'International Tables Vol C Tables 4.2.6.8 and 6.1.1.4'

loop_
_geom_angle_atom_site_label_1
_geom_angle_atom_site_label_2
_geom_angle_atom_site_label_3
_geom_angle
_geom_angle_site_symmetry_1
_geom_angle_site_symmetry_3
C4 Pd N1 177.33(12) . .
C4 Pd O1 79.99(12) . .
N1 Pd O1 97.38(10) . .
C4 Pd P1 100.28(10) . .
N1 Pd P1 82.30(8) . .
O1 Pd P1 174.76(7) . .
C20 P1 C26 106.56(15) . .
C20 P1 C19 106.1(2) . .
C26 P1 C19 106.7(2) . .
C20 P1 Pd 121.73(11) . .
C26 P1 Pd 115.44(11) . .
C19 P1 Pd 98.58(11) . .
C2 O1 Pd 110.8(2) . .
C5 O3 C6 117.7(4) . .
C7 N1 C14 119.4(3) . .
C7 N1 Pd 126.9(2) . .
C14 N1 Pd 113.6(2) . .
O1 C2 C3 118.3(3) . .
O1 C2 C1 119.7(4) . .
C3 C2 C1 122.0(3) . .
C4 C3 C2 117.3(3) . .
C3 C4 C5 118.7(3) . .
C3 C4 Pd 112.8(3) . .
C5 C4 Pd 128.3(2) . .
O2 C5 O3 124.7(4) . .
O2 C5 C4 123.9(4) . .
O3 C5 C4 111.3(3) . .
N1 C7 C8 125.2(3) . .
C13 C8 C9 119.4(3) . .
C13 C8 C7 117.8(3) . .
C9 C8 C7 122.7(3) . .
C10 C9 C8 119.7(4) . .
C9 C10 C11 120.2(4) . .
C12 C11 C10 120.0(4) . .
C13 C12 C11 120.5(4) . .
C12 C13 C8 120.0(4) . .
C15 C14 C19 120.1(3) . .
C15 C14 N1 123.9(3) . .
C19 C14 N1 116.0(3) . .
C16 C15 C14 118.9(4) . .
C15 C16 C17 121.6(4) . .
C18 C17 C16 119.9(4) . .
C17 C18 C19 120.1(4) . .
C18 C19 C14 119.4(3) . .
C18 C19 P1 124.5(3) . .
C14 C19 P1 116.1(2) . .
C25 C20 C21 118.9(3) . .
C25 C20 P1 121.7(3) . .
C21 C20 P1 119.4(3) . .
C22 C21 C20 119.9(4) . .
C23 C22 C21 121.2(4) . .
C22 C23 C24 119.6(4) . .
C23 C24 C25 120.2(4) . .
C20 C25 C24 120.1(3) . .
C31 C26 C27 119.5(3) . .
C31 C26 P1 120.1(3) . .
C27 C26 P1 120.4(3) . .
C28 C27 C26 119.6(3) . .
C29 C28 C27 120.6(4) . .
C28 C29 C30 120.5(4) . .
C29 C30 C31 119.9(4) . .
C26 C31 C30 119.8(4) . .
F4 B1 F3 117.6(6) . .
F4 B1 F2 109.7(5) . .
F3 B1 F2 108.5(4) . .
F4 B1 F1 107.3(4) . .
F3 B1 F1 106.1(4) . .
F2 B1 F1 107.2(5) . .
Cl1 C32 Cl2 130.2(7) . 2_767
Cl1 C32 C32 130.2(7) . 2_767
Cl2 C32 C32 0.0(7) 2_767 2_767
Cl1 Cl2 Cl2 130.2(7) . 2_767
Cl1 Cl2 C32 130.2(7) . 2_767
Cl2 Cl2 C32 0.0(7) 2_767 2_767
Cl2 Cl1 C32 0.0(10) . .

loop_
_geom_bond_atom_site_label_1
_geom_bond_atom_site_label_2
_geom_bond_distance
_geom_bond_site_symmetry_2
Pd C4 1.988(3) .
Pd N1 2.121(3) .
Pd O1 2.140(2) .
Pd P1 2.2145(8) .
P1 C20 1.812(3) .
P1 C26 1.814(3) .
P1 C19 1.816(3) .
O1 C2 1.244(4) .
O2 C5 1.202(5) .
O3 C5 1.316(5) .
O3 C6 1.452(5) .
N1 C7 1.284(4) .
N1 C14 1.445(4) .
C1 C2 1.480(5) .
C2 C3 1.447(5) .
C3 C4 1.343(5) .
C4 C5 1.486(5) .
C7 C8 1.461(5) .
C8 C13 1.390(5) .
C8 C9 1.392(5) .
C9 C10 1.378(6) .
C10 C11 1.378(7) .
C11 C12 1.375(7) .
C12 C13 1.368(7) .
C14 C15 1.397(5) .
C14 C19 1.402(5) .
C15 C16 1.374(6) .
C16 C17 1.380(7) .
C17 C18 1.377(6) .
C18 C19 1.396(5) .
C20 C25 1.385(5) .
C20 C21 1.386(5) .
C21 C22 1.374(6) .
C22 C23 1.364(7) .
C23 C24 1.368(7) .
C24 C25 1.387(5) .
C26 C31 1.381(5) .
C26 C27 1.400(5) .
C27 C28 1.381(5) .
C28 C29 1.356(6) .
C29 C30 1.380(6) .
C30 C31 1.390(5) .
B1 F4 1.307(6) .
B1 F3 1.315(6) .
B1 F2 1.379(7) .
B1 F1 1.397(6) .
C32 Cl1 1.375(8) .
C32 Cl2 1.889(12) 2_767
C32 C32 1.889(12) 2_767
Cl2 Cl1 1.375(8) .
Cl2 Cl2 1.889(12) 2_767
Cl2 C32 1.889(12) 2_767
